data_4063044
_journal_name_full Organometallics
_journal_paper_doi 10.1021/om049843f
_journal_year 2004
_chemical_formula_sum 'C31 H38 F6 N2 O5 Pd'
_chemical_formula_weight 739.03
_space_group_IT_number 62
_symmetry_cell_setting orthorhombic
_symmetry_space_group_name_Hall '-P 2ac 2n'
_symmetry_space_group_name_H-M 'P n m a'
_cell_angle_alpha 90.00
_cell_angle_beta 90.00
_cell_angle_gamma 90.00
_cell_formula_units_Z 4
_cell_length_a 9.8267(9)
_cell_length_b 16.9277(15)
_cell_length_c 20.2409(19)
_cell_measurement_temperature 295(2)
_cell_volume 3366.9(5)
_diffrn_ambient_temperature 295(2)
_exptl_crystal_density_diffrn 1.458
_cod_depositor_comments
;
The following automatic conversions were performed:
'_symmetry_cell_setting' value 'Orthorhombic' changed to 'orthorhombic'
according to '/home/saulius/struct/CIF-dictionaries/cif_core.dic'
dictionary named 'cif_core.dic' version 2.4.1 from 2010-06-29.

Automatic conversion script
Id: cif_fix_enum 1527 2010-12-29 10:47:43Z saulius 
;
_cod_original_sg_symbol_H-M 'P ? ? ?'
_cod_database_code 4063044

loop_
_symmetry_equiv_pos_as_xyz
'x, y, z'
'-x+1/2, -y, z+1/2'
'-x, y+1/2, -z'
'x+1/2, -y+1/2, -z+1/2'
'-x, -y, -z'
'x-1/2, y, -z-1/2'
'x, -y-1/2, z'
'-x-1/2, y-1/2, z-1/2'

loop_
_atom_site_label
_atom_site_type_symbol
_atom_site_fract_x
_atom_site_fract_y
_atom_site_fract_z
_atom_site_U_iso_or_equiv
_atom_site_adp_type
_atom_site_occupancy
_atom_site_symmetry_multiplicity
_atom_site_calc_flag
_atom_site_refinement_flags
_atom_site_disorder_assembly
_atom_site_disorder_group
Pd1 Pd 0.024249(9) 0.7500 0.968193(5) 0.03618(2) Uani 1 2 d S . .
F1 F -0.12609(10) 0.7500 1.18651(5) 0.0816(3) Uani 1 2 d S . .
F2 F -0.30264(8) 0.81286(5) 1.15654(4) 0.1069(3) Uani 1 1 d . . .
F3 F 0.26861(12) 0.73807(13) 0.77284(6) 0.0932(5) Uani 0.50 1 d PD . .
F4 F 0.1305(2) 0.82260(14) 0.72494(9) 0.1452(9) Uani 0.50 1 d PD . .
F5 F 0.0784(2) 0.70156(13) 0.73896(10) 0.1538(9) Uani 0.50 1 d PD . .
O1 O -0.05837(9) 0.7500 1.06078(5) 0.0480(3) Uani 1 2 d S . .
O2 O -0.27815(11) 0.7500 1.03235(6) 0.0971(6) Uani 1 2 d S . .
O3 O 0.11604(10) 0.7500 0.87958(5) 0.0584(3) Uani 1 2 d S . .
O4 O -0.02785(16) 0.83037(11) 0.83043(9) 0.0787(5) Uani 0.50 1 d P . .
O5 O -0.16390(9) 0.7500 0.91945(5) 0.0646(3) Uani 1 2 d SD . .
H1A H -0.1979(8) 0.7500 0.88051(17) 0.078 Uiso 1 2 d SD . .
H1B H -0.2389(5) 0.7500 0.9427(2) 0.078 Uiso 1 2 d SD . .
N1 N 0.28471(7) 0.81353(4) 1.01977(4) 0.03912(19) Uani 1 1 d . . .
C1 C 0.20609(11) 0.7500 1.00717(6) 0.0336(3) Uani 1 2 d S . .
C2 C 0.41223(9) 0.78927(5) 1.04013(5) 0.0535(3) Uani 1 1 d . . .
H2 H 0.4846 0.8218 1.0517 0.064 Uiso 1 1 calc R . .
C3 C 0.24242(8) 0.89564(5) 1.01652(4) 0.0397(2) Uani 1 1 d . . .
C4 C 0.26892(10) 0.93795(6) 0.95879(5) 0.0497(3) Uani 1 1 d . . .
C5 C 0.22659(13) 1.01654(6) 0.95851(6) 0.0651(3) Uani 1 1 d . . .
H5 H 0.2403 1.0469 0.9208 0.078 Uiso 1 1 calc R . .
C6 C 0.16596(13) 1.04993(6) 1.01172(7) 0.0725(4) Uani 1 1 d . . .
H6 H 0.1377 1.1023 1.0096 0.087 Uiso 1 1 calc R . .
C7 C 0.14566(11) 1.00778(6) 1.06852(6) 0.0624(3) Uani 1 1 d . . .
H7 H 0.1051 1.0322 1.1047 0.075 Uiso 1 1 calc R . .
C8 C 0.18482(9) 0.92889(5) 1.07307(5) 0.0470(3) Uani 1 1 d . . .
C9 C 0.34645(12) 0.90355(7) 0.90093(6) 0.0664(3) Uani 1 1 d . . .
H9 H 0.3325 0.8462 0.9011 0.080 Uiso 1 1 calc R . .
C10 C 0.29834(19) 0.93512(9) 0.83435(6) 0.1094(6) Uani 1 1 d . . .
H10A H 0.2011 0.9309 0.8316 0.164 Uiso 1 1 calc R . .
H10B H 0.3391 0.9048 0.7995 0.164 Uiso 1 1 calc R . .
H10C H 0.3246 0.9895 0.8300 0.164 Uiso 1 1 calc R . .
C11 C 0.49889(14) 0.91911(11) 0.90982(8) 0.1073(6) Uani 1 1 d . . .
H11A H 0.5152 0.9750 0.9099 0.161 Uiso 1 1 calc R . .
H11B H 0.5483 0.8952 0.8741 0.161 Uiso 1 1 calc R . .
H11C H 0.5287 0.8969 0.9510 0.161 Uiso 1 1 calc R . .
C12 C 0.17240(11) 0.88494(6) 1.13803(5) 0.0595(3) Uani 1 1 d . . .
H12 H 0.1639 0.8285 1.1281 0.071 Uiso 1 1 calc R . .
C13 C 0.04934(13) 0.90921(9) 1.17875(7) 0.0848(4) Uani 1 1 d . . .
H13A H 0.0595 0.9631 1.1927 0.127 Uiso 1 1 calc R . .
H13B H 0.0422 0.8757 1.2168 0.127 Uiso 1 1 calc R . .
H13C H -0.0315 0.9042 1.1524 0.127 Uiso 1 1 calc R . .
C14 C 0.30274(14) 0.89655(10) 1.17912(7) 0.0975(5) Uani 1 1 d . . .
H14A H 0.3797 0.8775 1.1546 0.146 Uiso 1 1 calc R . .
H14B H 0.2951 0.8677 1.2198 0.146 Uiso 1 1 calc R . .
H14C H 0.3147 0.9517 1.1885 0.146 Uiso 1 1 calc R . .
C15 C -0.18452(13) 0.7500 1.07167(7) 0.0496(4) Uani 1 2 d S . .
C16 C -0.22738(15) 0.7500 1.14373(8) 0.0614(5) Uani 1 2 d S . .
C17 C 0.0657(2) 0.78381(12) 0.83144(10) 0.0602(6) Uani 0.50 1 d PD . .
C18 C 0.1377(2) 0.7630(2) 0.76559(9) 0.1000(10) Uani 0.50 1 d PD . .

loop_
_atom_site_aniso_label
_atom_site_aniso_U_11
_atom_site_aniso_U_22
_atom_site_aniso_U_33
_atom_site_aniso_U_23
_atom_site_aniso_U_13
_atom_site_aniso_U_12
Pd1 0.02898(4) 0.03813(4) 0.04145(5) 0.000 -0.00504(4) 0.000
F1 0.0750(6) 0.1111(7) 0.0588(5) 0.000 0.0015(5) 0.000
F2 0.1049(5) 0.1249(5) 0.0908(5) -0.0235(4) 0.0204(4) 0.0501(4)
F3 0.0907(7) 0.1070(12) 0.0819(7) 0.0000(11) 0.0309(6) 0.0026(11)
F4 0.1569(17) 0.2085(19) 0.0703(10) 0.0455(12) 0.0196(11) 0.0439(15)
F5 0.1244(16) 0.221(2) 0.1163(13) -0.0909(12) 0.0086(12) -0.0059(14)
O1 0.0329(4) 0.0623(5) 0.0489(5) 0.000 0.0022(4) 0.000
O2 0.0322(6) 0.1872(15) 0.0719(8) 0.000 0.0008(5) 0.000
O3 0.0459(5) 0.0878(7) 0.0415(5) 0.000 -0.0033(4) 0.000
O4 0.0749(10) 0.0914(11) 0.0698(10) 0.0154(9) 0.0006(9) 0.0252(8)
O5 0.0377(5) 0.0963(7) 0.0598(6) 0.000 -0.0155(5) 0.000
N1 0.0304(3) 0.0346(3) 0.0523(4) -0.0007(3) -0.0034(3) -0.0027(3)
C1 0.0313(5) 0.0326(5) 0.0370(6) 0.000 0.0010(5) 0.000
C2 0.0300(4) 0.0461(4) 0.0844(7) 0.0006(5) -0.0124(4) -0.0041(4)
C3 0.0334(4) 0.0339(4) 0.0520(5) 0.0006(3) -0.0064(4) -0.0028(3)
C4 0.0522(5) 0.0433(4) 0.0535(5) 0.0042(4) -0.0042(4) -0.0083(4)
C5 0.0830(8) 0.0444(5) 0.0678(7) 0.0159(5) -0.0074(6) -0.0045(5)
C6 0.0792(7) 0.0374(5) 0.1009(9) 0.0014(6) -0.0123(7) 0.0073(5)
C7 0.0640(6) 0.0456(5) 0.0776(7) -0.0132(5) 0.0002(6) 0.0064(4)
C8 0.0420(4) 0.0420(4) 0.0571(5) -0.0044(4) -0.0034(4) -0.0024(4)
C9 0.0775(7) 0.0630(6) 0.0586(6) 0.0017(5) 0.0081(6) -0.0147(5)
C10 0.1674(15) 0.1004(10) 0.0603(8) 0.0116(8) 0.0080(9) -0.0037(11)
C11 0.0803(8) 0.1412(13) 0.1006(10) -0.0256(10) 0.0338(8) -0.0292(8)
C12 0.0644(6) 0.0582(5) 0.0559(6) -0.0017(5) 0.0065(5) -0.0069(5)
C13 0.0813(8) 0.0999(9) 0.0730(8) -0.0131(7) 0.0249(7) -0.0117(7)
C14 0.0795(8) 0.1481(12) 0.0651(8) 0.0272(8) -0.0151(7) -0.0085(9)
C15 0.0373(6) 0.0520(7) 0.0594(8) 0.000 0.0042(6) 0.000
C16 0.0486(8) 0.0707(9) 0.0650(9) 0.000 0.0125(7) 0.000
C17 0.0554(11) 0.0764(12) 0.0488(10) -0.0008(9) -0.0060(10) 0.0024(9)
C18 0.0975(15) 0.157(3) 0.0455(10) -0.013(2) -0.0025(11) 0.032(2)

loop_
_geom_bond_atom_site_label_1
_geom_bond_atom_site_label_2
_geom_bond_distance
_geom_bond_site_symmetry_2
_geom_bond_publ_flag
Pd1 C1 1.9533(11) . ?
Pd1 O3 2.0077(10) . ?
Pd1 O1 2.0423(9) . ?
Pd1 O5 2.0956(10) . ?
F1 C16 1.3192(19) . ?
F2 C16 1.3215(12) . ?
F3 F3 0.404(4) 7_575 ?
F3 C18 1.295(3) 7_575 ?
F3 C18 1.362(3) . ?
F4 F5 0.714(3) 7_575 ?
F4 C18 1.304(4) . ?
F4 C18 1.667(4) 7_575 ?
F5 F4 0.714(3) 7_575 ?
F5 C18 0.995(4) 7_575 ?
F5 C18 1.308(4) . ?
F5 F5 1.640(4) 7_575 ?
F5 C17 1.892(3) 7_575 ?
O1 C15 1.2591(16) . ?
O2 C15 1.2166(18) . ?
O3 C17 1.234(2) 7_575 ?
O3 C17 1.234(2) . ?
O4 C17 1.211(3) . ?
N1 C1 1.3484(9) . ?
N1 C2 1.3816(12) . ?
N1 C3 1.4523(10) . ?
C1 N1 1.3484(9) 7_575 ?
C2 C2 1.3294(18) 7_575 ?
C3 C4 1.3951(13) . ?
C3 C8 1.3954(13) . ?
C4 C5 1.3940(14) . ?
C4 C9 1.5135(15) . ?
C5 C6 1.3545(17) . ?
C6 C7 1.3678(17) . ?
C7 C8 1.3927(13) . ?
C8 C12 1.5157(14) . ?
C9 C10 1.5250(18) . ?
C9 C11 1.5315(18) . ?
C12 C13 1.5200(16) . ?
C12 C14 1.5398(17) . ?
C15 C16 1.518(2) . ?
C16 F2 1.3215(12) 7_575 ?
C17 C17 1.145(4) 7_575 ?
C17 C18 1.550(3) . ?
C17 C18 1.704(3) 7_575 ?
C17 F5 1.892(3) 7_575 ?
C18 C18 0.439(8) 7_575 ?
C18 F5 0.995(4) 7_575 ?
C18 F3 1.295(3) 7_575 ?
C18 F4 1.667(4) 7_575 ?
C18 C17 1.704(3) 7_575 ?
